data_1558239
loop_
_publ_author_name
'Ding, Xiaodan'
'Unruh, Daniel K.'
'Groeneman , Ryan'
'Hutchins, Kristin M.'

_publ_section_title
;
 Controlling thermal expansion within mixed cocrystals by tuning molecular
 motion capability
;
_journal_name_full 'Chemical Science'
_journal_paper_doi 10.1039/D0SC02795B
_journal_year 2020
_chemical_formula_sum 'C17.07 H15.07 N2.93 O2'
_chemical_formula_weight 293.25
_space_group_IT_number 2
_space_group_name_Hall '-P 1'
_space_group_name_H-M_alt 'P -1'
_symmetry_cell_setting triclinic
_symmetry_Int_Tables_number 2
_symmetry_space_group_name_Hall '-P 1'
_symmetry_space_group_name_H-M 'P -1'
_atom_sites_solution_hydrogens geom
_atom_sites_solution_primary dual
_atom_sites_solution_secondary difmap
_audit_creation_date 2020-03-05T13:01:11-00:00
_audit_creation_method 'WinGX routine CIF_UPDATE'
_audit_update_record
;
2020-04-07 deposited with the CCDC.	2020-06-05 downloaded from the CCDC.
;
_cell_angle_alpha 93.4063(14)
_cell_angle_beta 106.7767(15)
_cell_angle_gamma 114.0626(18)
_cell_formula_units_Z 2
_cell_length_a 8.01388(15)
_cell_length_b 9.81882(18)
_cell_length_c 10.87660(17)
_cell_measurement_reflns_used 12908
_cell_measurement_temperature 210(2)
_cell_measurement_theta_max 76.96
_cell_measurement_theta_min 4.307
_cell_volume 732.70(3)
_computing_cell_refinement 'CrysAlisPro 1.171.40.70a (Rigaku OD, 2020)'
_computing_data_collection 'CrysAlisPro 1.171.40.70a (Rigaku OD, 2020)'
_computing_data_reduction 'CrysAlisPro 1.171.40.70a (Rigaku OD, 2020)'
_computing_structure_refinement 'SHELXL-2018/3 (Sheldrick, 2018)'
_computing_structure_solution 'SHELXT 2014/5 (Sheldrick, 2014)'
_diffrn_ambient_environment N~2~
_diffrn_ambient_temperature 210(2)
_diffrn_detector 'Hybrid Pixel Array Detector'
_diffrn_detector_area_resol_mean 10
_diffrn_detector_type HyPix
_diffrn_measured_fraction_theta_full 0.995
_diffrn_measured_fraction_theta_max 0.957
_diffrn_measurement_device 'four-circle diffractometer'
_diffrn_measurement_device_type 'XtaLAB Synergy, Dualflex, HyPix'
_diffrn_measurement_method '\w scans'
_diffrn_orient_matrix_type 'CrysAlisPro convention (1999,Acta A55,543-557)'
_diffrn_orient_matrix_UB_11 0.1320262
_diffrn_orient_matrix_UB_12 -0.0772047
_diffrn_orient_matrix_UB_13 0.0519688
_diffrn_orient_matrix_UB_21 0.0247934
_diffrn_orient_matrix_UB_22 0.0590436
_diffrn_orient_matrix_UB_23 0.1416779
_diffrn_orient_matrix_UB_31 -0.1794373
_diffrn_orient_matrix_UB_32 -0.1460916
_diffrn_orient_matrix_UB_33 -0.0069622
_diffrn_radiation_monochromator mirror
_diffrn_radiation_probe x-ray
_diffrn_radiation_type CuK\a
_diffrn_radiation_wavelength 1.54178
_diffrn_reflns_av_R_equivalents 0.0478
_diffrn_reflns_av_unetI/netI 0.0602
_diffrn_reflns_Laue_measured_fraction_full 0.995
_diffrn_reflns_Laue_measured_fraction_max 0.957
_diffrn_reflns_limit_h_max 10
_diffrn_reflns_limit_h_min -10
_diffrn_reflns_limit_k_max 12
_diffrn_reflns_limit_k_min -12
_diffrn_reflns_limit_l_max 13
_diffrn_reflns_limit_l_min -13
_diffrn_reflns_number 22578
_diffrn_reflns_point_group_measured_fraction_full 0.995
_diffrn_reflns_point_group_measured_fraction_max 0.957
_diffrn_reflns_theta_full 67.679
_diffrn_reflns_theta_max 77.356
_diffrn_reflns_theta_min 4.335
_diffrn_source 'micro-focus sealed X-ray tube'
_diffrn_source_type 'PhotonJet (Cu) X-ray Source'
_exptl_absorpt_coefficient_mu 0.726
_exptl_absorpt_correction_T_max 1
_exptl_absorpt_correction_T_min 0.501
_exptl_absorpt_correction_type gaussian
_exptl_absorpt_process_details
;
        CrysAlisPro 1.171.40.70a (Rigaku Oxford Diffraction, 2020)
Numerical absorption correction based on gaussian integration over
                        a multifaceted crystal model
        Empirical absorption correction using spherical harmonics,
 implemented in SCALE3 ABSPACK scaling algorithm.
;
_exptl_crystal_colour 'clear light yellow'
_exptl_crystal_density_diffrn 1.329
_exptl_crystal_description irregular
_exptl_crystal_F_000 308
_exptl_crystal_size_max 0.269
_exptl_crystal_size_mid 0.156
_exptl_crystal_size_min 0.102
_refine_diff_density_max 0.214
_refine_diff_density_min -0.168
_refine_diff_density_rms 0.035
_refine_ls_extinction_coef 0.0053(9)
_refine_ls_extinction_expression Fc^*^=kFc[1+0.001xFc^2^\l^3^/sin(2\q)]^-1/4^
_refine_ls_extinction_method 'SHELXL-2018/3 (Sheldrick 2018)'
_refine_ls_goodness_of_fit_ref 1.045
_refine_ls_hydrogen_treatment constr
_refine_ls_matrix_type full
_refine_ls_number_parameters 242
_refine_ls_number_reflns 2977
_refine_ls_number_restraints 306
_refine_ls_restrained_S_all 0.999
_refine_ls_R_factor_all 0.0438
_refine_ls_R_factor_gt 0.0376
_refine_ls_shift/su_max 0
_refine_ls_shift/su_mean 0
_refine_ls_structure_factor_coef Fsqd
_refine_ls_weighting_details 'w=1/[\s^2^(Fo^2^)+(0.0614P)^2^+0.0929P] where P=(Fo^2^+2Fc^2^)/3'
_refine_ls_weighting_scheme calc
_refine_ls_wR_factor_gt 0.1044
_refine_ls_wR_factor_ref 0.1123
_reflns_Friedel_coverage 0
_reflns_number_gt 2557
_reflns_number_total 2977
_reflns_threshold_expression 'I > 2\s(I)'
_cod_data_source_file d0sc02795b2.cif
_cod_data_source_block A50_BE50_210
_cod_original_cell_volume 732.70(2)
_cod_database_code 1558239
_shelx_estimated_absorpt_t_min 0.868
_shelx_estimated_absorpt_t_max 0.929
_shelx_shelxl_version_number 2018/3

loop_
_symmetry_equiv_pos_as_xyz
'x, y, z'
'-x, -y, -z'

loop_
_atom_site_label
_atom_site_type_symbol
_atom_site_fract_x
_atom_site_fract_y
_atom_site_fract_z
_atom_site_U_iso_or_equiv
_atom_site_adp_type
_atom_site_occupancy
_atom_site_site_symmetry_order
_atom_site_calc_flag
_atom_site_refinement_flags_posn
_atom_site_refinement_flags_adp
_atom_site_refinement_flags_occupancy
_atom_site_disorder_assembly
_atom_site_disorder_group
O1 O 0.16498(12) 0.15949(10) 0.30907(8) 0.0458(2) Uani 1 1 d . . . . .
H1 H 0.196935 0.184864 0.389693 0.069 Uiso 1 1 calc R U . . .
O2 O 0.82376(13) 0.22637(12) 0.43308(9) 0.0526(3) Uani 1 1 d . . . . .
H2A H 0.828035 0.263982 0.504971 0.079 Uiso 1 1 calc R U . . .
N1 N 0.26076(16) 0.24838(13) 0.57526(10) 0.0463(3) Uani 1 1 d . . . . .
N2A N 0.218(3) 0.3773(13) 0.9433(13) 0.0385(18) Uani 0.437(3) 1 d D U P A 1
N3A N 0.267(2) 0.5130(13) 0.9847(11) 0.0405(18) Uani 0.437(3) 1 d D U P A 1
C17 C 0.215(3) 0.3788(13) 0.9353(13) 0.0393(16) Uani 0.536(3) 1 d D U P A 2
H17 H 0.158942 0.300212 0.977192 0.047 Uiso 0.536(3) 1 calc DR U P A 2
C18 C 0.2658(19) 0.5200(13) 0.9881(11) 0.0373(14) Uani 0.536(3) 1 d D U P A 2
H18 H 0.325011 0.599265 0.947728 0.045 Uiso 0.536(3) 1 calc R U P A 2
N2B N 0.272(6) 0.466(6) 0.921(4) 0.040(3) Uani 0.0264(18) 1 d D U P A 3
N3B N 0.191(6) 0.412(5) 1.000(4) 0.041(3) Uani 0.0264(18) 1 d D U P A 3
N4 N 0.17560(15) 0.65081(12) 1.33044(10) 0.0441(3) Uani 1 1 d . . . . .
C1 C 0.31670(18) 0.15523(13) 0.27965(11) 0.0377(3) Uani 1 1 d . . . . .
C2 C 0.49383(17) 0.19145(13) 0.37594(11) 0.0377(3) Uani 1 1 d . . . . .
H2 H 0.510449 0.218369 0.464563 0.045 Uiso 1 1 calc R U . . .
C3 C 0.64728(18) 0.18814(14) 0.34206(11) 0.0404(3) Uani 1 1 d . . . . .
C4 C 0.6214(2) 0.14486(14) 0.21086(12) 0.0456(3) Uani 1 1 d . . . . .
H4 H 0.723104 0.140255 0.187117 0.055 Uiso 1 1 calc R U . . .
C5 C 0.4443(2) 0.10896(14) 0.11657(12) 0.0471(3) Uani 1 1 d . . . . .
H5 H 0.427052 0.080764 0.028023 0.057 Uiso 1 1 calc R U . . .
C6 C 0.2909(2) 0.11319(14) 0.14843(11) 0.0445(3) Uani 1 1 d . . . . .
H6 H 0.171191 0.088078 0.082527 0.053 Uiso 1 1 calc R U . . .
C7 C 0.32273(19) 0.39558(15) 0.62494(13) 0.0470(3) Uani 1 1 d . . . . .
H7 H 0.371804 0.467775 0.575689 0.056 Uiso 1 1 calc R U . . .
C8 C 0.31864(19) 0.44723(15) 0.74429(12) 0.0445(3) Uani 1 1 d . . . . .
H8 H 0.365715 0.551902 0.775864 0.053 Uiso 1 1 calc R U . . .
C9 C 0.24335(17) 0.34105(14) 0.81684(11) 0.0381(3) Uani 1 1 d D . . . .
C10 C 0.18240(19) 0.18868(15) 0.76737(12) 0.0443(3) Uani 1 1 d . . . . .
H10 H 0.133563 0.114016 0.814753 0.053 Uiso 1 1 calc R U . . .
C11 C 0.19437(19) 0.14810(15) 0.64772(12) 0.0464(3) Uani 1 1 d . . . . .
H11 H 0.1537 0.04456 0.615606 0.056 Uiso 1 1 calc R U . . .
C12 C 0.23277(16) 0.55554(14) 1.10542(11) 0.0384(3) Uani 1 1 d D . . . .
C13 C 0.28691(19) 0.70727(15) 1.14967(12) 0.0457(3) Uani 1 1 d . . . . .
H13 H 0.343666 0.781072 1.103972 0.055 Uiso 1 1 calc R U . . .
C14 C 0.25687(19) 0.74942(15) 1.26161(13) 0.0477(3) Uani 1 1 d . . . . .
H14 H 0.295827 0.853292 1.290917 0.057 Uiso 1 1 calc R U . . .
C15 C 0.12178(18) 0.50349(15) 1.28708(12) 0.0433(3) Uani 1 1 d . . . . .
H15 H 0.063623 0.432205 1.334154 0.052 Uiso 1 1 calc R U . . .
C16 C 0.14762(18) 0.45103(15) 1.17625(12) 0.0430(3) Uani 1 1 d . . . . .
H16 H 0.108329 0.34663 1.149307 0.052 Uiso 1 1 calc DR U . . .

loop_
_atom_site_aniso_label
_atom_site_aniso_U_11
_atom_site_aniso_U_22
_atom_site_aniso_U_33
_atom_site_aniso_U_23
_atom_site_aniso_U_13
_atom_site_aniso_U_12
O1 0.0426(5) 0.0542(5) 0.0384(4) 0.0066(4) 0.0131(4) 0.0202(4)
O2 0.0469(5) 0.0696(6) 0.0423(5) 0.0001(4) 0.0149(4) 0.0285(5)
N1 0.0423(6) 0.0565(7) 0.0416(5) 0.0059(5) 0.0148(4) 0.0237(5)
N2A 0.044(3) 0.043(3) 0.032(2) 0.005(2) 0.015(2) 0.022(2)
N3A 0.043(3) 0.042(3) 0.035(2) 0.007(2) 0.019(2) 0.015(2)
C17 0.043(3) 0.037(2) 0.036(2) 0.0095(19) 0.012(2) 0.017(2)
C18 0.038(2) 0.036(2) 0.040(2) 0.007(2) 0.013(2) 0.0189(18)
N2B 0.042(4) 0.040(4) 0.039(4) 0.006(4) 0.013(4) 0.020(4)
N3B 0.041(4) 0.042(4) 0.038(4) 0.006(4) 0.013(4) 0.018(4)
N4 0.0389(5) 0.0514(6) 0.0364(5) 0.0037(4) 0.0080(4) 0.0186(5)
C1 0.0442(6) 0.0321(6) 0.0360(6) 0.0077(4) 0.0149(5) 0.0153(5)
C2 0.0444(6) 0.0363(6) 0.0308(5) 0.0039(4) 0.0140(5) 0.0160(5)
C3 0.0446(6) 0.0376(6) 0.0383(6) 0.0049(5) 0.0150(5) 0.0175(5)
C4 0.0564(8) 0.0426(7) 0.0425(6) 0.0048(5) 0.0249(6) 0.0217(6)
C5 0.0654(8) 0.0419(7) 0.0329(6) 0.0040(5) 0.0197(6) 0.0215(6)
C6 0.0510(7) 0.0411(6) 0.0335(6) 0.0050(5) 0.0095(5) 0.0168(6)
C7 0.0461(7) 0.0521(7) 0.0456(7) 0.0144(6) 0.0201(6) 0.0210(6)
C8 0.0445(7) 0.0422(7) 0.0462(7) 0.0080(5) 0.0151(5) 0.0190(6)
C9 0.0345(6) 0.0452(7) 0.0349(6) 0.0065(5) 0.0101(4) 0.0194(5)
C10 0.0442(7) 0.0443(7) 0.0437(6) 0.0099(5) 0.0141(5) 0.0194(6)
C11 0.0452(7) 0.0450(7) 0.0457(7) 0.0029(5) 0.0126(5) 0.0197(6)
C12 0.0334(6) 0.0467(7) 0.0352(6) 0.0086(5) 0.0107(4) 0.0186(5)
C13 0.0433(7) 0.0436(7) 0.0451(7) 0.0111(5) 0.0147(5) 0.0145(6)
C14 0.0469(7) 0.0420(7) 0.0457(7) 0.0035(5) 0.0112(6) 0.0158(6)
C15 0.0398(6) 0.0500(7) 0.0392(6) 0.0131(5) 0.0134(5) 0.0188(6)
C16 0.0440(7) 0.0434(7) 0.0426(6) 0.0096(5) 0.0134(5) 0.0212(6)

loop_
_atom_type_symbol
_atom_type_description
_atom_type_scat_dispersion_real
_atom_type_scat_dispersion_imag
_atom_type_scat_source
C C 0.0181 0.0091 'International Tables Vol C Tables 4.2.6.8 and 6.1.1.4'
H H 0 0 'International Tables Vol C Tables 4.2.6.8 and 6.1.1.4'
N N 0.0311 0.018 'International Tables Vol C Tables 4.2.6.8 and 6.1.1.4'
O O 0.0492 0.0322 'International Tables Vol C Tables 4.2.6.8 and 6.1.1.4'

loop_
_exptl_crystal_face_index_h
_exptl_crystal_face_index_k
_exptl_crystal_face_index_l
_exptl_crystal_face_perp_dist
-4 -1 1 0.0681
3 3 -3 0.0873
0 6 -2 0.0863
4 1 -1 0.0905
-1 -2 -4 0.0457
0 -6 2 0.0494
2 2 -7 0.0731
-1 0 7 0.036
-2 1 -5 0.0681
0 4 -6 0.0553
3 0 4 0.092
4 -5 -3 0.1384
-3 6 2 0.1189
1 -3 -5 0.0535
0 0 -7 0.0505
-3 6 -2 0.1171

loop_
_geom_angle_atom_site_label_1
_geom_angle_atom_site_label_2
_geom_angle_atom_site_label_3
_geom_angle
_geom_angle_site_symmetry_1
_geom_angle_site_symmetry_3
_geom_angle_publ_flag
C1 O1 H1 109.5 . . ?
C3 O2 H2A 109.5 . . ?
C11 N1 C7 117.11(11) . . ?
N3A N2A C9 116.3(10) . . ?
N2A N3A C12 119.0(10) . . ?
C18 C17 C9 122.2(10) . . ?
C18 C17 H17 118.9 . . ?
C9 C17 H17 118.9 . . ?
C17 C18 C12 121.5(10) . . ?
C17 C18 H18 119.3 . . ?
C12 C18 H18 119.3 . . ?
N3B N2B C9 111(4) . . ?
N2B N3B C12 106(4) . . ?
C14 N4 C15 117.20(11) . . ?
O1 C1 C2 121.92(10) . . ?
O1 C1 C6 118.17(11) . . ?
C2 C1 C6 119.91(11) . . ?
C1 C2 C3 120.38(10) . . ?
C1 C2 H2 119.8 . . ?
C3 C2 H2 119.8 . . ?
O2 C3 C2 122.05(10) . . ?
O2 C3 C4 118.11(11) . . ?
C2 C3 C4 119.84(11) . . ?
C5 C4 C3 118.95(12) . . ?
C5 C4 H4 120.5 . . ?
C3 C4 H4 120.5 . . ?
C4 C5 C6 121.94(11) . . ?
C4 C5 H5 119 . . ?
C6 C5 H5 119 . . ?
C5 C6 C1 118.96(12) . . ?
C5 C6 H6 120.5 . . ?
C1 C6 H6 120.5 . . ?
N1 C7 C8 123.73(12) . . ?
N1 C7 H7 118.1 . . ?
C8 C7 H7 118.1 . . ?
C7 C8 C9 118.54(12) . . ?
C7 C8 H8 120.7 . . ?
C9 C8 H8 120.7 . . ?
C10 C9 C8 118.11(11) . . ?
C10 C9 C17 118.0(5) . . ?
C8 C9 C17 123.7(5) . . ?
C10 C9 N2A 116.8(5) . . ?
C8 C9 N2A 125.1(5) . . ?
C10 C9 N2B 151.0(15) . . ?
C8 C9 N2B 90.9(15) . . ?
C11 C10 C9 119.14(12) . . ?
C11 C10 H10 120.4 . . ?
C9 C10 H10 120.4 . . ?
N1 C11 C10 123.32(12) . . ?
N1 C11 H11 118.3 . . ?
C10 C11 H11 118.3 . . ?
C13 C12 C16 117.87(11) . . ?
C13 C12 C18 116.3(5) . . ?
C16 C12 C18 125.8(5) . . ?
C13 C12 N3A 118.3(5) . . ?
C16 C12 N3A 123.8(5) . . ?
C13 C12 N3B 154.4(13) . . ?
C16 C12 N3B 87.4(13) . . ?
C14 C13 C12 119.32(12) . . ?
C14 C13 H13 120.3 . . ?
C12 C13 H13 120.3 . . ?
N4 C14 C13 123.52(12) . . ?
N4 C14 H14 118.2 . . ?
C13 C14 H14 118.2 . . ?
N4 C15 C16 123.21(12) . . ?
N4 C15 H15 118.4 . . ?
C16 C15 H15 118.4 . . ?
C15 C16 C12 118.88(12) . . ?
C15 C16 H16 120.6 . . ?
C12 C16 H16 120.6 . . ?

loop_
_geom_bond_atom_site_label_1
_geom_bond_atom_site_label_2
_geom_bond_distance
_geom_bond_site_symmetry_2
_geom_bond_publ_flag
O1 C1 1.3591(14) . ?
O1 H1 0.83 . ?
O2 C3 1.3549(15) . ?
O2 H2A 0.83 . ?
N1 C11 1.3345(18) . ?
N1 C7 1.3396(17) . ?
N2A N3A 1.236(7) . ?
N2A C9 1.492(11) . ?
N3A C12 1.488(10) . ?
C17 C18 1.315(7) . ?
C17 C9 1.423(11) . ?
C17 H17 0.94 . ?
C18 C12 1.427(11) . ?
C18 H18 0.94 . ?
N2B N3B 1.241(10) . ?
N2B C9 1.51(5) . ?
N3B C12 1.62(5) . ?
N4 C14 1.3325(18) . ?
N4 C15 1.3393(16) . ?
C1 C2 1.3872(16) . ?
C1 C6 1.3928(16) . ?
C2 C3 1.3935(17) . ?
C2 H2 0.94 . ?
C3 C4 1.3946(16) . ?
C4 C5 1.3781(19) . ?
C4 H4 0.94 . ?
C5 C6 1.3854(19) . ?
C5 H5 0.94 . ?
C6 H6 0.94 . ?
C7 C8 1.3796(18) . ?
C7 H7 0.94 . ?
C8 C9 1.3904(18) . ?
C8 H8 0.94 . ?
C9 C10 1.3868(17) . ?
C10 C11 1.3796(17) . ?
C10 H10 0.94 . ?
C11 H11 0.94 . ?
C12 C13 1.3807(18) . ?
C12 C16 1.3923(18) . ?
C13 C14 1.3792(18) . ?
C13 H13 0.94 . ?
C14 H14 0.94 . ?
C15 C16 1.3852(17) . ?
C15 H15 0.94 . ?
C16 H16 0.94 . ?

loop_
_geom_hbond_atom_site_label_D
_geom_hbond_atom_site_label_H
_geom_hbond_atom_site_label_A
_geom_hbond_distance_DH
_geom_hbond_distance_HA
_geom_hbond_distance_DA
_geom_hbond_angle_DHA
_geom_hbond_site_symmetry_A
_geom_hbond_publ_flag
O1 H1 N1 0.83 1.93 2.7575(13) 176.8 . yes
O2 H2A N4 0.83 1.94 2.7729(13) 177.2 2_667 yes
